data_7053811
loop_
_publ_author_name
'Agust\'i, Gloria'
'Bartual, Carlos'
'Mart\'inez, V\'ictor'
'Mu\~noz-Lara, Francisco J.'
'Gaspar, Ana B.'
'Mu\~noz, M. Carmen'
'Real, Jos\'e A.'

_publ_section_title
;
 Polymorphism and &#x201C;reverse&#x201D; spin transition in the spin
 crossover system [Co(4-terpyridone)2](CF3SO3)2&#x00B7;1H2O
;
_journal_issue 6
_journal_name_full 'New Journal of Chemistry'
_journal_page_first 1262
_journal_paper_doi 10.1039/b905674b
_journal_volume 33
_journal_year 2009
_chemical_formula_sum 'C32 H24 Co F6 N6 O9 S2'
_chemical_formula_weight 873.62
_chemical_name_systematic
;
?
;
_space_group_IT_number 2
_symmetry_cell_setting triclinic
_symmetry_space_group_name_Hall '-P 1'
_symmetry_space_group_name_H-M 'P -1'
_atom_sites_solution_hydrogens geom
_atom_sites_solution_primary direct
_atom_sites_solution_secondary difmap
_audit_creation_method SHELXL-97
_cell_angle_alpha 94.899(3)
_cell_angle_beta 94.810(2)
_cell_angle_gamma 91.322(2)
_cell_formula_units_Z 2
_cell_length_a 9.0800(2)
_cell_length_b 9.1040(3)
_cell_length_c 21.1500(7)
_cell_measurement_temperature 120(2)
_cell_volume 1735.02(9)
_computing_cell_refinement 'HKL DENZO'
_computing_data_collection COLLECT
_computing_data_reduction 'HKL DENZO and SCALEPACK'
_computing_structure_refinement 'SHELXL-97 (Sheldrick, 1997)'
_computing_structure_solution SHELXS-97
_diffrn_ambient_temperature 120(2)
_diffrn_measured_fraction_theta_full 0.769
_diffrn_measured_fraction_theta_max 0.769
_diffrn_radiation_monochromator graphite
_diffrn_radiation_source 'fine-focus sealed tube'
_diffrn_radiation_type MoK\a
_diffrn_radiation_wavelength 0.71073
_diffrn_reflns_av_R_equivalents 0.0690
_diffrn_reflns_av_sigmaI/netI 0.1667
_diffrn_reflns_limit_h_max 12
_diffrn_reflns_limit_h_min -7
_diffrn_reflns_limit_k_max 12
_diffrn_reflns_limit_k_min -12
_diffrn_reflns_limit_l_max 29
_diffrn_reflns_limit_l_min -29
_diffrn_reflns_number 19738
_diffrn_reflns_theta_full 30.42
_diffrn_reflns_theta_max 30.42
_diffrn_reflns_theta_min 2.37
_exptl_absorpt_coefficient_mu 0.712
_exptl_absorpt_correction_T_max 1.000
_exptl_absorpt_correction_T_min 0.936
_exptl_absorpt_correction_type empirical
_exptl_crystal_colour red
_exptl_crystal_density_diffrn 1.672
_exptl_crystal_density_method 'not measured'
_exptl_crystal_description prismatic
_exptl_crystal_F_000 886
_exptl_crystal_size_max 0.06
_exptl_crystal_size_mid 0.06
_exptl_crystal_size_min 0.02
_refine_diff_density_max 2.850
_refine_diff_density_min -2.035
_refine_diff_density_rms 0.326
_refine_ls_extinction_method none
_refine_ls_goodness_of_fit_ref 1.354
_refine_ls_hydrogen_treatment mixed
_refine_ls_matrix_type full
_refine_ls_number_parameters 270
_refine_ls_number_reflns 8059
_refine_ls_number_restraints 0
_refine_ls_restrained_S_all 1.354
_refine_ls_R_factor_all 0.1879
_refine_ls_R_factor_gt 0.1575
_refine_ls_shift/su_max 0.147
_refine_ls_shift/su_mean 0.096
_refine_ls_structure_factor_coef Fsqd
_refine_ls_weighting_details 'calc w=1/[\s^2^(Fo^2^)+(0.2000P)^2^+0.0000P] where P=(Fo^2^+2Fc^2^)/3'
_refine_ls_weighting_scheme calc
_refine_ls_wR_factor_gt 0.4033
_refine_ls_wR_factor_ref 0.4406
_reflns_number_gt 4043
_reflns_number_total 8059
_reflns_threshold_expression >2sigma(I)
_cod_data_source_file b905674bsup1.cif
_cod_data_source_block polymorph1_120K
_cod_original_sg_symbol_H-M P-1
_cod_database_code 7053811

loop_
_symmetry_equiv_pos_as_xyz
'x, y, z'
'-x, -y, -z'

loop_
_atom_site_label
_atom_site_type_symbol
_atom_site_fract_x
_atom_site_fract_y
_atom_site_fract_z
_atom_site_U_iso_or_equiv
_atom_site_adp_type
_atom_site_occupancy
_atom_site_symmetry_multiplicity
_atom_site_calc_flag
Co Co 0.21194(17) 0.09403(17) 0.75637(7) 0.0133(5) Uani 1 1 d
N1 N 0.1284(10) -0.1199(10) 0.7643(4) 0.0135(19) Uani 1 1 d
N2 N 0.1901(10) 0.1018(11) 0.8462(4) 0.016(2) Uani 1 1 d
N3 N 0.2906(12) 0.3096(12) 0.7856(5) 0.025(2) Uani 1 1 d
N4 N 0.0090(13) 0.1695(11) 0.7226(5) 0.024(2) Uani 1 1 d
N5 N 0.2362(11) 0.0850(11) 0.6674(5) 0.021(2) Uani 1 1 d
N6 N 0.4237(10) 0.0121(10) 0.7559(4) 0.015(2) Uani 1 1 d
O1 O 0.2088(12) 0.1021(12) 1.0400(6) 0.045(3) Uiso 1 1 d
O2 O 0.2938(11) 0.0670(11) 0.4772(5) 0.035(2) Uiso 1 1 d
C1 C 0.0913(13) -0.2285(13) 0.7179(6) 0.020(2) Uiso 1 1 d
C2 C 0.0235(16) -0.3604(16) 0.7273(7) 0.033(3) Uiso 1 1 d
C3 C -0.0055(16) -0.3831(16) 0.7904(7) 0.035(3) Uiso 1 1 d
C4 C 0.0292(14) -0.2699(14) 0.8392(6) 0.026(3) Uiso 1 1 d
C5 C 0.0944(13) -0.1441(13) 0.8246(6) 0.019(2) Uiso 1 1 d
C6 C 0.1459(12) -0.0186(12) 0.8723(5) 0.013(2) Uiso 1 1 d
C7 C 0.1511(13) -0.0270(13) 0.9372(6) 0.019(2) Uiso 1 1 d
C8 C 0.2014(16) 0.1030(16) 0.9766(7) 0.032(3) Uiso 1 1 d
C9 C 0.2420(19) 0.2297(19) 0.9514(8) 0.045(4) Uiso 1 1 d
C10 C 0.2397(16) 0.2226(15) 0.8833(7) 0.031(3) Uiso 1 1 d
C11 C 0.2866(16) 0.3475(16) 0.8484(7) 0.032(3) Uiso 1 1 d
C12 C 0.337(2) 0.481(2) 0.8793(10) 0.060(5) Uiso 1 1 d
C13 C 0.399(2) 0.585(3) 0.8435(12) 0.070(6) Uiso 1 1 d
C14 C 0.3999(18) 0.5520(18) 0.7771(8) 0.041(4) Uiso 1 1 d
C15 C 0.3414(16) 0.4120(15) 0.7498(7) 0.031(3) Uiso 1 1 d
C16 C -0.1066(15) 0.2121(14) 0.7565(6) 0.025(3) Uiso 1 1 d
C17 C -0.2348(15) 0.2707(15) 0.7268(7) 0.031(3) Uiso 1 1 d
C18 C -0.2457(15) 0.2792(15) 0.6629(7) 0.030(3) Uiso 1 1 d
C19 C -0.1276(15) 0.2355(14) 0.6266(6) 0.025(3) Uiso 1 1 d
C20 C -0.0024(13) 0.1814(13) 0.6577(6) 0.019(2) Uiso 1 1 d
C21 C 0.1256(13) 0.1274(12) 0.6271(5) 0.017(2) Uiso 1 1 d
C22 C 0.1418(14) 0.1228(13) 0.5614(6) 0.022(3) Uiso 1 1 d
C23 C 0.2686(15) 0.0737(14) 0.5377(6) 0.026(3) Uiso 1 1 d
C24 C 0.3815(14) 0.0265(14) 0.5814(6) 0.024(3) Uiso 1 1 d
C25 C 0.3623(12) 0.0371(12) 0.6447(5) 0.014(2) Uiso 1 1 d
C26 C 0.4677(12) -0.0111(12) 0.6963(5) 0.014(2) Uiso 1 1 d
C27 C 0.6038(14) -0.0758(13) 0.6844(6) 0.021(2) Uiso 1 1 d
C28 C 0.6905(14) -0.1165(14) 0.7360(6) 0.025(3) Uiso 1 1 d
C29 C 0.6483(15) -0.0988(15) 0.7957(6) 0.027(3) Uiso 1 1 d
C30 C 0.5100(14) -0.0268(13) 0.8043(6) 0.021(2) Uiso 1 1 d
O3 O 0.8688(12) -0.2443(13) 0.5870(6) 0.047(3) Uiso 1 1 d
S1 S -0.1517(6) 0.3227(7) 0.9386(3) 0.0686(16) Uani 1 1 d
C31 C -0.2872(10) 0.2439(9) 0.9184(4) 0.0000(15) Uiso 1 1 d
O4 O -0.1098(12) 0.3710(12) 1.0034(5) 0.042(3) Uiso 1 1 d
O5 O -0.246(2) 0.524(2) 0.9436(11) 0.122(7) Uiso 1 1 d
O6 O -0.0747(10) 0.4200(10) 0.8996(5) 0.029(2) Uiso 1 1 d
F1 F -0.3936(16) 0.2401(17) 0.9689(8) 0.098(4) Uiso 1 1 d
F2 F -0.3859(13) 0.2980(14) 0.8631(6) 0.077(3) Uiso 1 1 d
F3 F -0.1543(12) 0.1495(12) 0.9144(6) 0.063(3) Uiso 1 1 d
S2 S 0.2811(14) -0.3355(14) 0.5508(5) 0.148(4) Uani 1 1 d
C32 C 0.388(2) -0.418(2) 0.5773(9) 0.048(4) Uiso 1 1 d
O7 O 0.1981(7) -0.4243(7) 0.5396(3) 0.0000(12) Uiso 1 1 d
O8 O 0.1507(10) -0.2630(10) 0.5477(4) 0.029(2) Uiso 1 1 d
O9 O 0.354(3) -0.335(3) 0.4874(15) 0.159(10) Uiso 1 1 d
F4 F 0.4814(13) -0.3307(13) 0.5512(6) 0.065(3) Uiso 1 1 d
F5 F 0.3840(14) -0.3512(15) 0.6404(7) 0.074(3) Uiso 1 1 d
F6 F 0.487(18) -0.44(2) 0.637(9) 1.10(13) Uiso 1 1 d

loop_
_atom_site_aniso_label
_atom_site_aniso_U_11
_atom_site_aniso_U_22
_atom_site_aniso_U_33
_atom_site_aniso_U_23
_atom_site_aniso_U_13
_atom_site_aniso_U_12
Co 0.0155(9) 0.0143(7) 0.0104(7) 0.0056(6) -0.0005(5) 0.0009(5)
N1 0.015(5) 0.022(5) 0.006(4) 0.006(4) 0.005(3) 0.003(4)
N2 0.014(5) 0.022(5) 0.013(4) 0.006(4) -0.004(4) -0.003(4)
N3 0.036(7) 0.025(5) 0.019(5) 0.008(5) 0.017(5) 0.005(5)
N4 0.048(7) 0.016(5) 0.009(4) 0.007(4) 0.006(4) 0.006(5)
N5 0.024(6) 0.024(5) 0.017(5) 0.013(4) -0.003(4) -0.002(4)
N6 0.011(5) 0.023(5) 0.011(4) 0.007(4) -0.002(4) -0.001(4)
S1 0.068(4) 0.088(4) 0.049(3) 0.010(3) -0.002(3) -0.009(3)
S2 0.191(11) 0.171(10) 0.087(6) 0.037(7) 0.008(7) 0.057(9)

loop_
_atom_type_symbol
_atom_type_description
_atom_type_scat_dispersion_real
_atom_type_scat_dispersion_imag
_atom_type_scat_source
C C 0.0033 0.0016 'International Tables Vol C Tables 4.2.6.8 and 6.1.1.4'
H H 0.0000 0.0000 'International Tables Vol C Tables 4.2.6.8 and 6.1.1.4'
O O 0.0106 0.0060 'International Tables Vol C Tables 4.2.6.8 and 6.1.1.4'
S S 0.1246 0.1234 'International Tables Vol C Tables 4.2.6.8 and 6.1.1.4'
Co Co 0.3494 0.9721 'International Tables Vol C Tables 4.2.6.8 and 6.1.1.4'
N N 0.0061 0.0033 'International Tables Vol C Tables 4.2.6.8 and 6.1.1.4'
F F 0.0171 0.0103 'International Tables Vol C Tables 4.2.6.8 and 6.1.1.4'

loop_
_geom_angle_atom_site_label_1
_geom_angle_atom_site_label_2
_geom_angle_atom_site_label_3
_geom_angle
N2 Co N1 79.1(4)
N3 Co N1 158.3(4)
N4 Co N1 93.7(4)
N5 Co N1 100.8(4)
N6 Co N1 89.4(4)
N2 Co N3 79.2(4)
N2 Co N4 101.1(4)
N5 Co N2 179.2(4)
N2 Co N6 99.2(4)
N4 Co N3 91.5(4)
N5 Co N3 100.9(4)
N3 Co N6 93.0(4)
N5 Co N4 79.7(4)
N4 Co N6 159.7(4)
N5 Co N6 79.9(4)
C5 N1 C1 117.0(10)
C5 N1 Co 113.8(8)
C1 N1 Co 128.9(7)
C6 N2 C10 120.3(10)
C6 N2 Co 120.2(8)
C10 N2 Co 118.8(8)
C15 N3 C11 117.6(12)
C15 N3 Co 128.4(10)
C11 N3 Co 114.0(8)
C16 N4 C20 118.7(11)
C16 N4 Co 128.2(8)
C20 N4 Co 113.1(8)
C21 N5 C25 120.0(10)
C21 N5 Co 119.4(8)
C25 N5 Co 120.7(7)
C30 N6 C26 119.1(10)
C30 N6 Co 128.3(8)
C26 N6 Co 112.5(7)
C2 C1 N1 124.4(12)
C1 C2 C3 116.9(14)
C4 C3 C2 119.4(13)
C5 C4 C3 118.8(12)
C4 C5 N1 123.4(12)
C4 C5 C6 124.4(11)
N1 C5 C6 112.0(10)
N2 C6 C7 122.8(11)
N2 C6 C5 113.9(9)
C7 C6 C5 123.3(10)
C6 C7 C8 116.6(10)
O1 C8 C9 118.4(14)
O1 C8 C7 119.6(12)
C9 C8 C7 122.0(14)
C10 C9 C8 116.3(15)
N2 C10 C9 121.8(12)
N2 C10 C11 114.8(12)
C9 C10 C11 123.3(14)
C12 C11 N3 124.7(14)
C12 C11 C10 122.3(14)
N3 C11 C10 112.5(12)
C11 C12 C13 118.3(19)
C14 C13 C12 119(2)
C13 C14 C15 118.4(15)
N3 C15 C14 122.1(13)
N4 C16 C17 121.4(12)
C18 C17 C16 119.3(13)
C17 C18 C19 120.4(13)
C20 C19 C18 118.5(12)
C19 C20 N4 121.6(11)
C19 C20 C21 125.2(11)
N4 C20 C21 113.1(10)
N5 C21 C22 120.2(11)
N5 C21 C20 114.5(10)
C22 C21 C20 125.2(10)
C23 C22 C21 120.5(11)
O2 C23 C22 124.6(12)
O2 C23 C24 117.7(12)
C22 C23 C24 117.7(12)
C25 C24 C23 119.6(12)
N5 C25 C24 121.9(10)
N5 C25 C26 111.8(9)
C24 C25 C26 126.2(11)
N6 C26 C27 122.1(10)
N6 C26 C25 115.0(9)
C27 C26 C25 122.9(10)
C28 C27 C26 117.2(11)
C29 C28 C27 122.2(12)
C28 C29 C30 117.2(12)
N6 C30 C29 122.0(11)
C31 S1 O4 122.7(7)
C31 S1 O6 124.6(6)
O4 S1 O6 107.2(7)
C31 S1 F3 58.8(6)
O4 S1 F3 120.6(7)
O6 S1 F3 115.3(7)
C31 S1 O5 94.3(8)
O4 S1 O5 80.1(9)
O6 S1 O5 70.8(8)
F3 S1 O5 151.7(8)
S1 C31 F1 114.3(9)
S1 C31 F3 66.9(6)
F1 C31 F3 124.7(9)
S1 C31 F2 118.4(7)
F1 C31 F2 101.3(9)
F3 C31 F2 127.6(9)
C31 F3 S1 54.2(5)
O7 S2 O8 76.6(9)
O7 S2 C32 96.7(12)
O8 S2 C32 155.8(12)
O7 S2 O9 101.4(14)
O8 S2 O9 111.0(12)
C32 S2 O9 93.0(15)
O7 S2 F6 106(4)
O8 S2 F6 141(4)
C32 S2 F6 19(4)
O9 S2 F6 106(4)
O7 S2 F4 132.4(11)
O8 S2 F4 149.5(11)
C32 S2 F4 47.0(9)
O9 S2 F4 60.1(12)
F6 S2 F4 51(3)
O7 S2 F5 109.7(8)
O8 S2 F5 116.5(9)
C32 S2 F5 43.4(9)
O9 S2 F5 127.6(14)
F6 S2 F5 25(4)
F4 S2 F5 67.8(7)
F4 C32 F5 103.7(14)
F4 C32 S2 85.1(13)
F5 C32 S2 95.7(13)
F4 C32 F6 96(7)
F5 C32 F6 50(6)
S2 C32 F6 145(7)
F4 C32 O7 114.3(12)
F5 C32 O7 107.4(12)
S2 C32 O7 36.2(8)
F6 C32 O7 147(6)
S2 O7 O8 59.8(7)
S2 O7 C32 47.2(8)
O8 O7 C32 103.8(8)
S2 O8 O7 43.5(6)
S2 O9 F4 67.9(14)
C32 F4 O9 87.0(14)
C32 F4 S2 47.9(9)
O9 F4 S2 51.9(10)
F6 F5 C32 69(9)
F6 F5 S2 109(9)
C32 F5 S2 40.8(9)
F5 F6 C32 62(8)
F5 F6 S2 46(7)
C32 F6 S2 17(3)

loop_
_geom_bond_atom_site_label_1
_geom_bond_atom_site_label_2
_geom_bond_distance
Co N1 2.099(9)
Co N2 1.922(9)
Co N3 2.097(12)
Co N4 2.074(11)
Co N5 1.909(10)
Co N6 2.079(10)
N1 C5 1.371(14)
N1 C1 1.348(16)
N2 C6 1.336(13)
N2 C10 1.341(18)
N3 C15 1.347(16)
N3 C11 1.347(18)
N4 C16 1.366(17)
N4 C20 1.380(14)
N5 C21 1.347(14)
N5 C25 1.346(16)
N6 C30 1.313(14)
N6 C26 1.357(14)
O1 C8 1.338(18)
O2 C23 1.314(16)
C1 C2 1.374(18)
C2 C3 1.41(2)
C3 C4 1.40(2)
C4 C5 1.348(17)
C5 C6 1.497(17)
C6 C7 1.380(15)
C7 C8 1.430(19)
C8 C9 1.37(2)
C9 C10 1.43(2)
C10 C11 1.481(18)
C11 C12 1.38(3)
C12 C13 1.40(3)
C13 C14 1.41(3)
C14 C15 1.42(2)
C16 C17 1.413(18)
C17 C18 1.356(19)
C18 C19 1.415(19)
C19 C20 1.387(17)
C20 C21 1.452(17)
C21 C22 1.407(16)
C22 C23 1.363(19)
C23 C24 1.421(18)
C24 C25 1.362(16)
C25 C26 1.491(14)
C26 C27 1.413(17)
C27 C28 1.375(17)
C28 C29 1.347(18)
C29 C30 1.448(18)
S1 C31 1.424(10)
S1 O4 1.421(13)
S1 O6 1.464(10)
S1 F3 1.614(13)
S1 O5 2.04(2)
C31 F1 1.502(17)
C31 F3 1.502(14)
C31 F2 1.534(15)
S2 O7 1.089(14)
S2 O8 1.368(14)
S2 C32 1.35(2)
S2 O9 1.54(3)
S2 F6 2.73(18)
S2 F4 1.818(17)
S2 F5 2.060(18)
C32 F4 1.335(19)
C32 F5 1.42(2)
C32 F6 1.51(19)
C32 O7 1.83(2)
O7 O8 1.539(11)
O9 F4 1.70(3)
F5 F6 1.23(16)
